data_2205358
loop_
_publ_author_name
'Zuo-Liang Jing'
'Ming Yu'
'Xin Chen'
'Chun-Hua Diao'
'Qi-Liang Deng'
'Zhi Fan'

_publ_section_title (<i>Z</i>)-3-[(2,4-Dinitrophenyl)hydrazono]-4,4,4-trifluoro-1-(2-thienyl)butan-1-one
_journal_issue 3
_journal_name_full 'Acta Crystallographica Section E'
_journal_page_first o534
_journal_page_last o535
_journal_paper_doi 10.1107/S1600536805002308
_journal_volume 61
_journal_year 2005
_chemical_formula_iupac 'C14 H9 F3 N4 O5 S'
_chemical_formula_moiety 'C14 H9 F3 N4 O5 S'
_chemical_formula_sum 'C14 H9 F3 N4 O5 S'
_chemical_formula_weight 402.31
_chemical_name_systematic
;
(Z)-3-[(2,4-Dinitrophenyl)hydrazono]-4,4,4-trifluoro-1-(2-thienyl)butan-1-one
;
_space_group_IT_number 14
_symmetry_cell_setting monoclinic
_symmetry_space_group_name_Hall '-P 2ybc'
_symmetry_space_group_name_H-M 'P 1 21/c 1'
_atom_sites_solution_hydrogens geom
_atom_sites_solution_primary direct
_atom_sites_solution_secondary difmap
_audit_creation_method SHELXL-97
_cell_angle_alpha 90.00
_cell_angle_beta 94.642(6)
_cell_angle_gamma 90.00
_cell_formula_units_Z 4
_cell_length_a 4.8629(14)
_cell_length_b 18.290(5)
_cell_length_c 18.403(6)
_cell_measurement_reflns_used 932
_cell_measurement_temperature 293(2)
_cell_measurement_theta_max 23.09
_cell_measurement_theta_min 2.48
_cell_volume 1631.4(8)
_computing_cell_refinement SMART
_computing_data_collection 'SMART (Bruker, 1999)'
_computing_data_reduction 'SAINT (Bruker, 1999)'
_computing_molecular_graphics 'WinGX (Farrugia, 1999) and SHELXTL (Sheldrick, 1997b)'
_computing_publication_material SHELXTL
_computing_structure_refinement 'SHELXL97 (Sheldrick, 1997a)'
_computing_structure_solution 'SHELXS97 (Sheldrick, 1997a)'
_diffrn_ambient_temperature 293(2)
_diffrn_measured_fraction_theta_full 0.997
_diffrn_measured_fraction_theta_max 0.997
_diffrn_measurement_device_type 'Bruker SMART CCD area-detector'
_diffrn_measurement_method '\f and \w'
_diffrn_radiation_monochromator graphite
_diffrn_radiation_source 'fine-focus sealed tube'
_diffrn_radiation_type MoK\a
_diffrn_radiation_wavelength 0.71073
_diffrn_reflns_av_R_equivalents 0.0427
_diffrn_reflns_av_sigmaI/netI 0.0599
_diffrn_reflns_limit_h_max 4
_diffrn_reflns_limit_h_min -6
_diffrn_reflns_limit_k_max 22
_diffrn_reflns_limit_k_min -21
_diffrn_reflns_limit_l_max 17
_diffrn_reflns_limit_l_min -22
_diffrn_reflns_number 9336
_diffrn_reflns_theta_full 26.41
_diffrn_reflns_theta_max 26.41
_diffrn_reflns_theta_min 2.22
_diffrn_standards_number 0
_exptl_absorpt_coefficient_mu 0.268
_exptl_absorpt_correction_T_max 0.950
_exptl_absorpt_correction_T_min 0.734
_exptl_absorpt_correction_type multi-scan
_exptl_absorpt_process_details '(SADABS; Bruker 1999)'
_exptl_crystal_colour yellow
_exptl_crystal_density_diffrn 1.638
_exptl_crystal_density_method 'not measured'
_exptl_crystal_description block
_exptl_crystal_F_000 816
_exptl_crystal_size_max 0.24
_exptl_crystal_size_mid 0.22
_exptl_crystal_size_min 0.18
_refine_diff_density_max 0.196
_refine_diff_density_min -0.254
_refine_ls_extinction_method none
_refine_ls_goodness_of_fit_ref 1.010
_refine_ls_hydrogen_treatment mixed
_refine_ls_matrix_type full
_refine_ls_number_parameters 248
_refine_ls_number_reflns 3324
_refine_ls_number_restraints 1
_refine_ls_restrained_S_all 1.010
_refine_ls_R_factor_all 0.1104
_refine_ls_R_factor_gt 0.0488
_refine_ls_shift/su_max 0.001
_refine_ls_shift/su_mean 0.000
_refine_ls_structure_factor_coef Fsqd
_refine_ls_weighting_details 'calc w = 1/[\s^2^(Fo^2^)+(0.0567P)^2^] where P = (Fo^2^+2Fc^2^)/3'
_refine_ls_weighting_scheme calc
_refine_ls_wR_factor_gt 0.1012
_refine_ls_wR_factor_ref 0.1209
_reflns_number_gt 1853
_reflns_number_total 3324
_reflns_threshold_expression I>2\s(I)
_cod_data_source_file sj6044.cif
_cod_data_source_block I
_cod_original_cell_volume 1631.5(8)
_cod_original_sg_symbol_H-M 'P 21/c'
_cod_database_code 2205358
_cod_database_fobs_code 2205358

loop_
_symmetry_equiv_pos_as_xyz
'x, y, z'
'-x, y+1/2, -z+1/2'
'-x, -y, -z'
'x, -y-1/2, z-1/2'

loop_
_atom_site_label
_atom_site_fract_x
_atom_site_fract_y
_atom_site_fract_z
_atom_site_U_iso_or_equiv
_atom_site_adp_type
_atom_site_calc_flag
_atom_site_refinement_flags
_atom_site_occupancy
_atom_site_type_symbol
S1 0.26536(17) 0.59060(4) 0.01699(5) 0.0593(3) Uani d . 1 S
N1 1.0099(4) 0.61478(12) 0.28509(12) 0.0445(6) Uani d . 1 N
N2 1.1383(5) 0.56043(12) 0.24978(13) 0.0444(6) Uani d D 1 N
H2 1.071(5) 0.5438(13) 0.2083(8) 0.043(8) Uiso d D 1 H
N3 1.3797(5) 0.43182(12) 0.18501(13) 0.0452(6) Uani d . 1 N
N4 1.9500(6) 0.39718(14) 0.41102(18) 0.0625(7) Uani d . 1 N
O1 0.6789(4) 0.55653(11) 0.14051(12) 0.0616(6) Uani d . 1 O
O2 1.1687(4) 0.45632(11) 0.15310(11) 0.0626(6) Uani d . 1 O
O3 1.5248(4) 0.38646(11) 0.15907(11) 0.0597(6) Uani d . 1 O
O4 2.0824(5) 0.35260(13) 0.37838(15) 0.0847(8) Uani d . 1 O
O5 1.9886(6) 0.40902(13) 0.47591(15) 0.0905(9) Uani d . 1 O
C1 0.6728(5) 0.62089(15) 0.12344(15) 0.0427(7) Uani d . 1 C
C2 0.8751(5) 0.67286(14) 0.16468(16) 0.0449(7) Uani d . 1 C
H2A 1.0583 0.6646 0.1490 0.054 Uiso calc R 1 H
H2B 0.8231 0.7228 0.1524 0.054 Uiso calc R 1 H
C3 0.8834(5) 0.66341(14) 0.24548(16) 0.0414(7) Uani d . 1 C
C4 0.7468(6) 0.72131(16) 0.28682(19) 0.0539(8) Uani d . 1 C
C5 0.4844(5) 0.64945(14) 0.06589(15) 0.0415(7) Uani d . 1 C
C6 0.4388(5) 0.72136(15) 0.04309(15) 0.0482(7) Uani d . 1 C
H6 0.5372 0.7614 0.0624 0.058 Uiso calc R 1 H
C7 0.2268(7) 0.72560(18) -0.01237(18) 0.0653(9) Uani d . 1 C
H7 0.1683 0.7693 -0.0344 0.078 Uiso calc R 1 H
C8 0.1156(6) 0.66048(18) -0.03076(17) 0.0635(9) Uani d . 1 C
H8 -0.0298 0.6545 -0.0663 0.076 Uiso calc R 1 H
C9 1.3284(5) 0.51794(13) 0.28941(15) 0.0398(6) Uani d . 1 C
C10 1.4582(5) 0.45758(13) 0.25925(14) 0.0381(6) Uani d . 1 C
C11 1.6608(5) 0.41893(13) 0.29839(16) 0.0438(7) Uani d . 1 C
H11 1.7464 0.3797 0.2774 0.053 Uiso calc R 1 H
C12 1.7354(5) 0.43880(15) 0.36862(16) 0.0472(7) Uani d . 1 C
C13 1.6113(6) 0.49691(15) 0.40072(16) 0.0512(7) Uani d . 1 C
H13 1.6629 0.5094 0.4489 0.061 Uiso calc R 1 H
C14 1.4123(6) 0.53598(15) 0.36134(16) 0.0489(7) Uani d . 1 C
H14 1.3308 0.5755 0.3830 0.059 Uiso calc R 1 H
F1 0.8787(4) 0.78430(9) 0.28437(12) 0.0814(6) Uani d . 1 F
F2 0.4922(3) 0.73378(11) 0.25704(12) 0.0893(7) Uani d . 1 F
F3 0.7260(4) 0.70662(11) 0.35590(12) 0.0908(7) Uani d . 1 F

loop_
_atom_site_aniso_label
_atom_site_aniso_U_11
_atom_site_aniso_U_22
_atom_site_aniso_U_33
_atom_site_aniso_U_12
_atom_site_aniso_U_13
_atom_site_aniso_U_23
S1 0.0668(5) 0.0585(5) 0.0519(5) -0.0079(4) 0.0010(4) -0.0128(4)
N1 0.0421(13) 0.0428(13) 0.0489(15) 0.0022(10) 0.0062(11) -0.0072(11)
N2 0.0497(14) 0.0411(14) 0.0414(15) 0.0061(11) -0.0015(12) -0.0074(12)
N3 0.0552(15) 0.0322(13) 0.0489(15) -0.0073(12) 0.0091(13) -0.0031(11)
N4 0.0661(17) 0.0428(16) 0.075(2) 0.0001(13) -0.0139(16) 0.0074(15)
O1 0.0671(13) 0.0420(12) 0.0729(15) -0.0115(10) -0.0106(11) 0.0057(11)
O2 0.0635(13) 0.0589(13) 0.0621(14) 0.0066(11) -0.0145(12) -0.0167(11)
O3 0.0762(14) 0.0478(12) 0.0572(14) 0.0082(10) 0.0180(11) -0.0097(10)
O4 0.0894(17) 0.0660(16) 0.095(2) 0.0303(14) -0.0138(15) 0.0034(14)
O5 0.119(2) 0.0778(17) 0.0676(18) 0.0137(14) -0.0358(17) 0.0008(14)
C1 0.0389(15) 0.0406(17) 0.0495(18) -0.0069(12) 0.0088(13) -0.0033(14)
C2 0.0395(14) 0.0393(15) 0.056(2) -0.0027(12) 0.0041(13) -0.0004(13)
C3 0.0327(13) 0.0362(15) 0.055(2) -0.0030(12) 0.0024(13) -0.0073(13)
C4 0.0467(18) 0.0489(19) 0.067(2) 0.0033(15) 0.0093(16) -0.0153(17)
C5 0.0373(14) 0.0476(17) 0.0402(17) -0.0033(12) 0.0066(12) -0.0041(13)
C6 0.0443(16) 0.0507(18) 0.0488(19) -0.0014(13) -0.0015(14) -0.0001(14)
C7 0.081(2) 0.055(2) 0.058(2) 0.0057(17) -0.0088(18) 0.0024(17)
C8 0.0636(19) 0.079(2) 0.046(2) 0.0055(18) -0.0079(16) -0.0124(16)
C9 0.0397(15) 0.0363(15) 0.0435(17) -0.0030(12) 0.0044(13) -0.0011(13)
C10 0.0418(15) 0.0320(14) 0.0408(16) -0.0062(12) 0.0042(13) -0.0025(12)
C11 0.0449(15) 0.0302(14) 0.057(2) -0.0019(12) 0.0090(14) 0.0001(13)
C12 0.0483(16) 0.0398(16) 0.052(2) -0.0020(13) -0.0030(15) 0.0044(14)
C13 0.0600(18) 0.0511(18) 0.0415(18) -0.0025(15) -0.0026(15) -0.0051(15)
C14 0.0556(17) 0.0417(16) 0.0497(19) 0.0059(14) 0.0049(15) -0.0068(14)
F1 0.0768(12) 0.0466(11) 0.1229(18) -0.0079(9) 0.0212(11) -0.0293(11)
F2 0.0477(10) 0.0907(14) 0.1277(19) 0.0201(10) -0.0035(11) -0.0373(13)
F3 0.1211(17) 0.0845(14) 0.0714(15) 0.0267(12) 0.0358(13) -0.0157(12)

loop_
_atom_type_symbol
_atom_type_description
_atom_type_scat_dispersion_real
_atom_type_scat_dispersion_imag
_atom_type_scat_source
C C 0.0033 0.0016 'International Tables Vol C Tables 4.2.6.8 and 6.1.1.4'
H H 0.0000 0.0000 'International Tables Vol C Tables 4.2.6.8 and 6.1.1.4'
N N 0.0061 0.0033 'International Tables Vol C Tables 4.2.6.8 and 6.1.1.4'
O O 0.0106 0.0060 'International Tables Vol C Tables 4.2.6.8 and 6.1.1.4'
F F 0.0171 0.0103 'International Tables Vol C Tables 4.2.6.8 and 6.1.1.4'
S S 0.1246 0.1234 'International Tables Vol C Tables 4.2.6.8 and 6.1.1.4'

loop_
_geom_angle_atom_site_label_1
_geom_angle_atom_site_label_2
_geom_angle_atom_site_label_3
_geom_angle
C8 S1 C5 91.23(14)
C3 N1 N2 117.0(2)
N1 N2 C9 118.3(2)
N1 N2 H2 121.5(17)
C9 N2 H2 117.6(17)
O3 N3 O2 123.6(2)
O3 N3 C10 118.1(2)
O2 N3 C10 118.3(2)
O5 N4 O4 123.7(3)
O5 N4 C12 118.6(3)
O4 N4 C12 117.7(3)
O1 C1 C5 122.7(2)
O1 C1 C2 118.2(2)
C5 C1 C2 119.1(2)
C3 C2 C1 112.8(2)
C3 C2 H2A 109.0
C1 C2 H2A 109.0
C3 C2 H2B 109.0
C1 C2 H2B 109.0
H2A C2 H2B 107.8
N1 C3 C4 114.7(3)
N1 C3 C2 128.5(2)
C4 C3 C2 116.6(2)
F3 C4 F1 106.7(3)
F3 C4 F2 107.0(3)
F1 C4 F2 105.9(2)
F3 C4 C3 114.9(3)
F1 C4 C3 111.4(2)
F2 C4 C3 110.4(2)
C6 C5 C1 129.8(2)
C6 C5 S1 110.9(2)
C1 C5 S1 119.2(2)
C5 C6 C7 111.3(3)
C5 C6 H6 124.3
C7 C6 H6 124.3
C8 C7 C6 113.3(3)
C8 C7 H7 123.4
C6 C7 H7 123.4
C7 C8 S1 113.2(2)
C7 C8 H8 123.4
S1 C8 H8 123.4
N2 C9 C14 120.3(2)
N2 C9 C10 122.6(2)
C14 C9 C10 117.0(2)
C11 C10 C9 121.6(2)
C11 C10 N3 116.5(2)
C9 C10 N3 121.9(2)
C12 C11 C10 119.1(3)
C12 C11 H11 120.5
C10 C11 H11 120.5
C11 C12 C13 121.3(3)
C11 C12 N4 119.3(3)
C13 C12 N4 119.3(3)
C14 C13 C12 119.5(3)
C14 C13 H13 120.2
C12 C13 H13 120.2
C13 C14 C9 121.5(3)
C13 C14 H14 119.3
C9 C14 H14 119.3

loop_
_geom_bond_atom_site_label_1
_geom_bond_atom_site_label_2
_geom_bond_distance
S1 C8 1.683(3)
S1 C5 1.717(3)
N1 C3 1.276(3)
N1 N2 1.366(3)
N2 C9 1.371(3)
N2 H2 0.862(10)
N3 O3 1.212(3)
N3 O2 1.225(3)
N3 C10 1.466(3)
N4 O5 1.213(3)
N4 O4 1.226(3)
N4 C12 1.465(4)
O1 C1 1.218(3)
C1 C5 1.441(4)
C1 C2 1.525(3)
C2 C3 1.494(4)
C2 H2A 0.9700
C2 H2B 0.9700
C3 C4 1.491(4)
C4 F3 1.311(4)
C4 F1 1.321(3)
C4 F2 1.333(3)
C5 C6 1.393(4)
C6 C7 1.393(4)
C6 H6 0.9300
C7 C8 1.340(4)
C7 H7 0.9300
C8 H8 0.9300
C9 C14 1.393(4)
C9 C10 1.408(3)
C10 C11 1.369(3)
C11 C12 1.363(4)
C11 H11 0.9300
C12 C13 1.379(4)
C13 C14 1.363(4)
C13 H13 0.9300
C14 H14 0.9300

loop_
_geom_hbond_atom_site_label_D
_geom_hbond_atom_site_label_H
_geom_hbond_atom_site_label_A
_geom_hbond_site_symmetry_A
_geom_hbond_distance_DH
_geom_hbond_distance_HA
_geom_hbond_distance_DA
_geom_hbond_angle_DHA
_geom_hbond_publ_flag
N2 H2 O2 . 0.862(10) 1.97(2) 2.619(3) 131(2) yes
N2 H2 O1 . 0.862(10) 2.205(19) 2.883(3) 135(2) yes
C2 H2B O4 2_855 0.97 2.49 3.392(4) 154 yes
C13 H13 O5 3_966 0.93 2.58 3.345(4) 140 yes

loop_
_geom_torsion_atom_site_label_1
_geom_torsion_atom_site_label_2
_geom_torsion_atom_site_label_3
_geom_torsion_atom_site_label_4
_geom_torsion
C3 N1 N2 C9 164.7(2)
O1 C1 C2 C3 -47.4(3)
C5 C1 C2 C3 133.0(2)
N2 N1 C3 C4 179.9(2)
N2 N1 C3 C2 -5.6(4)
C1 C2 C3 N1 79.7(3)
C1 C2 C3 C4 -106.0(3)
N1 C3 C4 F3 -13.5(4)
C2 C3 C4 F3 171.4(2)
N1 C3 C4 F1 108.0(3)
C2 C3 C4 F1 -67.1(3)
N1 C3 C4 F2 -134.6(3)
C2 C3 C4 F2 50.3(3)
O1 C1 C5 C6 175.3(3)
C2 C1 C5 C6 -5.2(4)
O1 C1 C5 S1 -2.1(4)
C2 C1 C5 S1 177.54(19)
C8 S1 C5 C6 -1.0(2)
C8 S1 C5 C1 176.8(2)
C1 C5 C6 C7 -176.9(3)
S1 C5 C6 C7 0.6(3)
C5 C6 C7 C8 0.3(4)
C6 C7 C8 S1 -1.1(4)
C5 S1 C8 C7 1.2(3)
N1 N2 C9 C14 -8.0(4)
N1 N2 C9 C10 175.7(2)
N2 C9 C10 C11 175.5(2)
C14 C9 C10 C11 -0.9(4)
N2 C9 C10 N3 -5.9(4)
C14 C9 C10 N3 177.7(2)
O3 N3 C10 C11 -11.5(3)
O2 N3 C10 C11 167.3(2)
O3 N3 C10 C9 169.8(2)
O2 N3 C10 C9 -11.4(4)
C9 C10 C11 C12 1.0(4)
N3 C10 C11 C12 -177.7(2)
C10 C11 C12 C13 -0.1(4)
C10 C11 C12 N4 179.4(2)
O5 N4 C12 C11 -170.3(3)
O4 N4 C12 C11 10.4(4)
O5 N4 C12 C13 9.2(4)
O4 N4 C12 C13 -170.2(3)
C11 C12 C13 C14 -0.8(4)
N4 C12 C13 C14 179.7(2)
C12 C13 C14 C9 0.9(4)
N2 C9 C14 C13 -176.5(2)
C10 C9 C14 C13 0.0(4)

loop_
_cod_related_entry_id
_cod_related_entry_database
_cod_related_entry_code
1 ChemSpider 21173562
